data_1502435
loop_
_publ_author_name
'Shi, Feng'
'Luo, Shi-Wei'
'Tao, Zhong-Lin'
'He, Long'
'Yu, Jie'
'Tu, Shu-Jiang'
'Gong, Liu-Zhu'

_publ_section_title
;
 The catalytic asymmetric 1,3-dipolar cycloaddition of ynones with
 azomethine ylides.
;
_journal_issue 17
_journal_name_full 'Organic letters'
_journal_page_first 4680
_journal_page_last 4683
_journal_paper_doi 10.1021/ol201898x
_journal_volume 13
_journal_year 2011
_chemical_absolute_configuration ad
_chemical_formula_sum 'C128 H93 F4 N8 O25'
_chemical_formula_weight 2219.10
_chemical_name_systematic
;
 ?
;
_space_group_IT_number 5
_symmetry_cell_setting monoclinic
_symmetry_space_group_name_Hall 'C 2y'
_symmetry_space_group_name_H-M 'C 1 2 1'
_atom_sites_solution_hydrogens geom
_atom_sites_solution_primary direct
_atom_sites_solution_secondary difmap
_audit_creation_method SHELXL-97
_cell_angle_alpha 90.00
_cell_angle_beta 107.8430(10)
_cell_angle_gamma 90.00
_cell_formula_units_Z 2
_cell_length_a 23.8735(4)
_cell_length_b 10.34120(10)
_cell_length_c 23.7886(3)
_cell_measurement_reflns_used 17317
_cell_measurement_temperature 291(2)
_cell_measurement_theta_max 69.6666
_cell_measurement_theta_min 3.7771
_cell_volume 5590.45(13)
_computing_cell_refinement 'CrysAlisPro (Oxford Diffraction Ltd.)'
_computing_data_collection 'CrysAlisPro (Oxford Diffraction Ltd.)'
_computing_data_reduction 'CrysAlisPro (Oxford Diffraction Ltd.)'
_computing_molecular_graphics 'Ortep-3 (L. J. Farrugia, 2001)'
_computing_publication_material SHELXL-97
_computing_structure_refinement 'SHELXL-97 (Sheldrick, 1997)'
_computing_structure_solution 'SHELXS-97 (Sheldrick, 1997)'
_diffrn_ambient_temperature 291(2)
_diffrn_detector_area_resol_mean 15.9149
_diffrn_measured_fraction_theta_full 0.995
_diffrn_measured_fraction_theta_max 0.995
_diffrn_measurement_device_type 'Gemini S Ultra, Oxford Diffraction'
_diffrn_measurement_method '\w scans'
_diffrn_radiation_monochromator mirror
_diffrn_radiation_source 'Enhance Ultra (Cu) X-ray Source'
_diffrn_radiation_type CuK\a
_diffrn_radiation_wavelength 1.54184
_diffrn_reflns_av_R_equivalents 0.0168
_diffrn_reflns_av_sigmaI/netI 0.0189
_diffrn_reflns_limit_h_max 28
_diffrn_reflns_limit_h_min -23
_diffrn_reflns_limit_k_max 11
_diffrn_reflns_limit_k_min -12
_diffrn_reflns_limit_l_max 27
_diffrn_reflns_limit_l_min -27
_diffrn_reflns_number 22843
_diffrn_reflns_theta_full 65.08
_diffrn_reflns_theta_max 65.08
_diffrn_reflns_theta_min 3.78
_exptl_absorpt_coefficient_mu 0.807
_exptl_absorpt_correction_T_max 0.7939
_exptl_absorpt_correction_T_min 0.7492
_exptl_absorpt_correction_type multi-scan
_exptl_absorpt_process_details
;
CrysAlisPro, Oxford Diffraction Ltd.,
Version 1.171.34.44 (release 25-10-2010 CrysAlis171 .NET)
(compiled Oct 25 2010,18:11:34)
Empirical absorption correction using spherical harmonics,
 implemented in SCALE3 ABSPACK scaling algorithm.
;
_exptl_crystal_density_diffrn 1.318
_exptl_crystal_density_method 'not measured'
_exptl_crystal_F_000 2306
_exptl_crystal_size_max 0.38
_exptl_crystal_size_mid 0.36
_exptl_crystal_size_min 0.30
_refine_diff_density_max 0.487
_refine_diff_density_min -0.320
_refine_diff_density_rms 0.036
_refine_ls_abs_structure_details 'Flack H D (1983), Acta Cryst. A39, 876-881'
_refine_ls_abs_structure_Flack -0.03(13)
_refine_ls_extinction_method none
_refine_ls_goodness_of_fit_ref 1.050
_refine_ls_hydrogen_treatment mixed
_refine_ls_matrix_type full
_refine_ls_number_parameters 749
_refine_ls_number_reflns 9244
_refine_ls_number_restraints 15
_refine_ls_restrained_S_all 1.059
_refine_ls_R_factor_all 0.0441
_refine_ls_R_factor_gt 0.0427
_refine_ls_shift/su_max 0.000
_refine_ls_shift/su_mean 0.000
_refine_ls_structure_factor_coef Fsqd
_refine_ls_weighting_details 'calc w=1/[\s^2^(Fo^2^)+(0.0893P)^2^+0.7140P] where P=(Fo^2^+2Fc^2^)/3'
_refine_ls_weighting_scheme calc
_refine_ls_wR_factor_gt 0.1223
_refine_ls_wR_factor_ref 0.1242
_reflns_number_gt 8866
_reflns_number_total 9244
_reflns_threshold_expression >2sigma(I)
_cod_data_source_file ol201898x_si_002.cif
_cod_data_source_block 110418
_cod_original_sg_symbol_H-M 'C 2'
_cod_database_code 1502435

loop_
_symmetry_equiv_pos_as_xyz
'x, y, z'
'-x, y, -z'
'x+1/2, y+1/2, z'
'-x+1/2, y+1/2, -z'

loop_
_atom_site_label
_atom_site_type_symbol
_atom_site_fract_x
_atom_site_fract_y
_atom_site_fract_z
_atom_site_U_iso_or_equiv
_atom_site_adp_type
_atom_site_occupancy
_atom_site_symmetry_multiplicity
_atom_site_calc_flag
_atom_site_refinement_flags
C40 C 0.18512(7) 0.58794(17) 0.00620(7) 0.0398(3) Uani 1 1 d U
O3 O 0.22878(8) 0.99207(15) 0.50139(7) 0.0625(4) Uani 1 1 d .
N2 N 0.18733(7) 0.79544(16) 0.48202(7) 0.0476(3) Uani 1 1 d .
F1 F 0.36622(9) 0.7706(2) 0.32982(9) 0.1102(7) Uani 1 1 d .
F2 F 0.43462(6) 0.5772(2) 0.20808(7) 0.0945(5) Uani 1 1 d .
O9 O 0.09330(9) 0.94787(18) -0.00663(7) 0.0725(5) Uani 1 1 d .
O4 O 0.14326(11) 1.00575(19) 0.35597(9) 0.0862(6) Uani 1 1 d .
O10 O 0.11519(9) 0.4208(2) 0.04365(11) 0.0908(6) Uani 1 1 d .
C27 C 0.22627(10) 0.8049(2) 0.39540(9) 0.0539(5) Uani 1 1 d .
N4 N 0.14462(8) 0.76331(18) 0.03962(8) 0.0563(4) Uani 1 1 d U
C39 C 0.15368(8) 0.71118(19) -0.01609(8) 0.0467(4) Uani 1 1 d U
H39 H 0.1796 0.7692 -0.0293 0.056 Uiso 1 1 calc R
O12 O 0.21609(9) 0.38612(17) -0.00385(8) 0.0734(4) Uani 1 1 d .
O5 O 0.10551(9) 0.97796(17) 0.42973(8) 0.0759(5) Uani 1 1 d .
C36 C 0.09578(8) 0.6936(2) -0.06534(8) 0.0488(4) Uani 1 1 d .
C18 C 0.21683(9) 0.8888(2) 0.52022(8) 0.0498(4) Uani 1 1 d .
C59 C 0.26096(9) 0.5704(2) 0.10625(9) 0.0527(4) Uani 1 1 d .
C35 C 0.08796(10) 0.7508(2) -0.11967(9) 0.0579(5) Uani 1 1 d .
H35 H 0.1191 0.7948 -0.1267 0.070 Uiso 1 1 calc R
C43 C 0.19928(9) 0.4916(2) -0.02646(9) 0.0553(4) Uani 1 1 d U
O11 O 0.18635(11) 0.3763(2) 0.12572(11) 0.0996(7) Uani 1 1 d .
C41 C 0.19558(9) 0.5676(2) 0.07008(8) 0.0509(4) Uani 1 1 d U
O7 O -0.10826(8) 0.6130(3) -0.18754(9) 0.1044(8) Uani 1 1 d .
C42 C 0.16507(8) 0.6842(2) 0.08510(9) 0.0498(4) Uani 1 1 d U
H42 H 0.1610 0.6990 0.1222 0.060 Uiso 1 1 calc R
C10 C 0.17287(9) 0.8171(2) 0.41818(8) 0.0503(4) Uani 1 1 d .
C51 C 0.10881(9) 0.9402(2) 0.09622(8) 0.0491(4) Uani 1 1 d .
C37 C 0.04953(10) 0.6264(3) -0.05536(10) 0.0637(5) Uani 1 1 d .
H37 H 0.0546 0.5867 -0.0191 0.076 Uiso 1 1 calc R
C4 C 0.12545(9) 0.6964(2) 0.53931(9) 0.0525(4) Uani 1 1 d .
C19 C 0.23507(9) 0.8607(2) 0.58473(9) 0.0511(4) Uani 1 1 d .
C9 C 0.13097(9) 0.7071(2) 0.39405(9) 0.0518(4) Uani 1 1 d .
H9 H 0.1110 0.6957 0.3541 0.062 Uiso 1 1 calc R
O6 O 0.08513(11) 0.4507(2) 0.47063(8) 0.0913(6) Uani 1 1 d .
C8 C 0.12581(8) 0.6282(2) 0.43636(8) 0.0499(4) Uani 1 1 d .
C7 C 0.16083(9) 0.67474(19) 0.49693(9) 0.0486(4) Uani 1 1 d .
H7 H 0.1923 0.6125 0.5144 0.058 Uiso 1 1 calc R
C44 C 0.19517(10) 0.5201(2) -0.08879(10) 0.0578(5) Uani 1 1 d .
C20 C 0.26597(10) 0.7503(2) 0.60900(10) 0.0602(5) Uani 1 1 d .
H20 H 0.2752 0.6889 0.5847 0.072 Uiso 1 1 calc R
C50 C 0.11434(9) 0.8892(2) 0.03973(9) 0.0514(4) Uani 1 1 d .
C31 C 0.33043(12) 0.7793(3) 0.41121(12) 0.0683(6) Uani 1 1 d .
H31 H 0.3685 0.7705 0.4367 0.082 Uiso 1 1 calc R
C25 C 0.14032(11) 0.9463(2) 0.39803(10) 0.0605(5) Uani 1 1 d .
C12 C 0.06698(9) 0.4492(2) 0.36766(9) 0.0542(4) Uani 1 1 d .
C49 C 0.22250(10) 0.6274(3) -0.10384(10) 0.0628(5) Uani 1 1 d .
H49 H 0.2432 0.6846 -0.0747 0.075 Uiso 1 1 calc R
C11 C 0.09192(10) 0.5054(2) 0.42799(10) 0.0588(5) Uani 1 1 d .
C60 C 0.30524(10) 0.5812(2) 0.08057(10) 0.0579(5) Uani 1 1 d .
H60 H 0.2956 0.5872 0.0397 0.070 Uiso 1 1 calc R
C64 C 0.27664(11) 0.5662(3) 0.16806(10) 0.0701(6) Uani 1 1 d .
H64 H 0.2475 0.5617 0.1865 0.084 Uiso 1 1 calc R
C32 C 0.28276(10) 0.7903(2) 0.43306(10) 0.0569(5) Uani 1 1 d .
H32 H 0.2891 0.7878 0.4736 0.068 Uiso 1 1 calc R
C61 C 0.36353(10) 0.5833(3) 0.11426(11) 0.0667(6) Uani 1 1 d .
H61 H 0.3932 0.5890 0.0965 0.080 Uiso 1 1 calc R
C34 C 0.03425(10) 0.7436(3) -0.16390(9) 0.0648(6) Uani 1 1 d .
H34 H 0.0290 0.7826 -0.2004 0.078 Uiso 1 1 calc R
C57 C 0.16674(11) 0.4411(3) 0.08309(12) 0.0674(6) Uani 1 1 d .
C13 C 0.09860(10) 0.4453(2) 0.32764(11) 0.0633(5) Uani 1 1 d .
H13A H 0.1359 0.4819 0.3373 0.076 Uiso 1 1 calc R
N3 N -0.06893(10) 0.6728(3) -0.19830(10) 0.0817(7) Uani 1 1 d .
O8 O -0.07399(10) 0.7301(3) -0.24445(9) 0.1106(9) Uani 1 1 d .
C56 C 0.05435(10) 0.9828(2) 0.09793(11) 0.0615(5) Uani 1 1 d .
H56 H 0.0219 0.9785 0.0642 0.074 Uiso 1 1 calc R
C21 C 0.28308(12) 0.7316(3) 0.66968(11) 0.0721(6) Uani 1 1 d .
H21 H 0.3040 0.6577 0.6859 0.086 Uiso 1 1 calc R
C63 C 0.33499(12) 0.5689(3) 0.20158(11) 0.0762(7) Uani 1 1 d .
H63 H 0.3454 0.5653 0.2426 0.091 Uiso 1 1 calc R
C52 C 0.15705(10) 0.9508(2) 0.14649(10) 0.0616(5) Uani 1 1 d .
H52 H 0.1939 0.9235 0.1457 0.074 Uiso 1 1 calc R
C45 C 0.16600(13) 0.4342(3) -0.13235(12) 0.0809(7) Uani 1 1 d .
H45 H 0.1483 0.3610 -0.1226 0.097 Uiso 1 1 calc R
C48 C 0.21899(12) 0.6493(3) -0.16246(11) 0.0779(7) Uani 1 1 d .
H48 H 0.2374 0.7211 -0.1725 0.093 Uiso 1 1 calc R
C24 C 0.22380(14) 0.9520(3) 0.62197(11) 0.0743(7) Uani 1 1 d .
H24 H 0.2046 1.0283 0.6065 0.089 Uiso 1 1 calc R
C22 C 0.26959(13) 0.8199(3) 0.70551(11) 0.0794(7) Uani 1 1 d .
H22 H 0.2800 0.8050 0.7460 0.095 Uiso 1 1 calc R
C33 C -0.01097(10) 0.6773(3) -0.15239(9) 0.0623(6) Uani 1 1 d .
C38 C -0.00465(10) 0.6179(3) -0.09941(11) 0.0705(6) Uani 1 1 d .
H38 H -0.0358 0.5728 -0.0929 0.085 Uiso 1 1 calc R
C53 C 0.15052(14) 1.0017(3) 0.19769(11) 0.0810(7) Uani 1 1 d .
H53 H 0.1831 1.0099 0.2311 0.097 Uiso 1 1 calc R
C62 C 0.37700(10) 0.5767(3) 0.17453(11) 0.0665(6) Uani 1 1 d .
C3 C 0.13381(12) 0.6147(3) 0.58722(11) 0.0684(6) Uani 1 1 d .
H3 H 0.1600 0.5459 0.5922 0.082 Uiso 1 1 calc R
C2 C 0.10374(14) 0.6343(3) 0.62769(11) 0.0805(7) Uani 1 1 d .
H2 H 0.1089 0.5780 0.6593 0.097 Uiso 1 1 calc R
C55 C 0.04828(12) 1.0315(3) 0.14963(13) 0.0788(7) Uani 1 1 d .
H55 H 0.0115 1.0586 0.1508 0.095 Uiso 1 1 calc R
C17 C 0.01230(11) 0.3896(3) 0.35322(12) 0.0695(6) Uani 1 1 d .
H17 H -0.0087 0.3885 0.3803 0.083 Uiso 1 1 calc R
C30 C 0.31982(13) 0.7817(3) 0.35143(12) 0.0741(7) Uani 1 1 d .
C54 C 0.09606(15) 1.0404(3) 0.19947(12) 0.0836(8) Uani 1 1 d .
H54 H 0.0915 1.0725 0.2343 0.100 Uiso 1 1 calc R
C5 C 0.08687(12) 0.7979(3) 0.53265(13) 0.0827(8) Uani 1 1 d .
H5 H 0.0805 0.8525 0.5002 0.099 Uiso 1 1 calc R
C47 C 0.18853(15) 0.5655(4) -0.20515(13) 0.0970(10) Uani 1 1 d .
H47 H 0.1850 0.5820 -0.2445 0.116 Uiso 1 1 calc R
C1 C 0.06667(11) 0.7366(3) 0.62077(12) 0.0758(7) Uani 1 1 d .
C29 C 0.26493(14) 0.7927(3) 0.31280(12) 0.0787(7) Uani 1 1 d .
H29 H 0.2591 0.7925 0.2723 0.094 Uiso 1 1 calc R
C23 C 0.24088(17) 0.9305(4) 0.68231(12) 0.0906(9) Uani 1 1 d .
H23 H 0.2327 0.9922 0.7072 0.109 Uiso 1 1 calc R
C28 C 0.21754(12) 0.8043(3) 0.33476(10) 0.0686(6) Uani 1 1 d .
H28 H 0.1796 0.8118 0.3087 0.082 Uiso 1 1 calc R
C14 C 0.07452(14) 0.3866(3) 0.27309(13) 0.0781(7) Uani 1 1 d .
H14 H 0.0955 0.3842 0.2460 0.094 Uiso 1 1 calc R
C16 C -0.01074(12) 0.3321(3) 0.29882(14) 0.0823(8) Uani 1 1 d .
H16 H -0.0475 0.2928 0.2891 0.099 Uiso 1 1 calc R
C15 C 0.01976(14) 0.3324(3) 0.25929(14) 0.0840(8) Uani 1 1 d .
H15 H 0.0032 0.2952 0.2223 0.101 Uiso 1 1 calc R
C26 C 0.07335(18) 1.0971(4) 0.41309(19) 0.1067(11) Uani 1 1 d .
H26A H 0.0483 1.0909 0.3730 0.160 Uiso 1 1 calc R
H26B H 0.1005 1.1672 0.4165 0.160 Uiso 1 1 calc R
H26C H 0.0498 1.1125 0.4387 0.160 Uiso 1 1 calc R
O13 O 0.0000 0.2780(5) 0.5000 0.1423(17) Uani 1 2 d SD
N1 N 0.03748(13) 0.7621(4) 0.66525(13) 0.1047(10) Uani 1 1 d .
C6 C 0.05731(14) 0.8202(4) 0.57368(15) 0.0938(10) Uani 1 1 d .
H6 H 0.0318 0.8900 0.5695 0.113 Uiso 1 1 calc R
C46 C 0.16316(17) 0.4571(4) -0.19044(13) 0.1017(11) Uani 1 1 d .
H46 H 0.1439 0.3985 -0.2197 0.122 Uiso 1 1 calc R
O2 O 0.00473(18) 0.8534(5) 0.65913(18) 0.1673(17) Uani 1 1 d .
O1 O 0.0452(2) 0.6840(5) 0.70568(15) 0.1773(18) Uani 1 1 d .
C58 C 0.08848(19) 0.2973(5) 0.0521(3) 0.147(2) Uani 1 1 d .
H58A H 0.0933 0.2354 0.0239 0.220 Uiso 1 1 calc R
H58B H 0.0473 0.3099 0.0467 0.220 Uiso 1 1 calc R
H58C H 0.1074 0.2659 0.0914 0.220 Uiso 1 1 calc R
H13 H 0.013(7) 0.327(12) 0.478(6) 0.220 Uiso 0.50 1 d PD

loop_
_atom_site_aniso_label
_atom_site_aniso_U_11
_atom_site_aniso_U_22
_atom_site_aniso_U_33
_atom_site_aniso_U_23
_atom_site_aniso_U_13
_atom_site_aniso_U_12
C40 0.0418(8) 0.0405(8) 0.0378(7) 0.0012(6) 0.0134(6) -0.0006(6)
O3 0.0844(10) 0.0470(8) 0.0581(8) -0.0008(6) 0.0246(7) -0.0137(7)
N2 0.0564(8) 0.0440(8) 0.0423(8) 0.0027(6) 0.0149(7) -0.0045(7)
F1 0.1037(13) 0.1428(18) 0.1099(13) -0.0147(13) 0.0708(11) -0.0153(12)
F2 0.0611(8) 0.1278(14) 0.0822(10) -0.0200(10) 0.0037(7) 0.0032(9)
O9 0.0998(12) 0.0669(10) 0.0510(8) 0.0088(7) 0.0233(8) 0.0236(9)
O4 0.1231(15) 0.0655(11) 0.0730(11) 0.0262(9) 0.0343(11) 0.0044(11)
O10 0.0765(12) 0.0722(13) 0.1140(16) 0.0210(11) 0.0148(10) -0.0185(9)
C27 0.0673(12) 0.0486(11) 0.0484(10) 0.0003(8) 0.0216(9) -0.0112(9)
N4 0.0604(9) 0.0548(9) 0.0571(9) -0.0013(6) 0.0231(8) 0.0050(7)
C39 0.0490(9) 0.0451(9) 0.0477(7) 0.0024(7) 0.0173(7) 0.0020(7)
O12 0.0933(12) 0.0512(9) 0.0731(10) -0.0029(8) 0.0217(9) 0.0119(8)
O5 0.0909(11) 0.0601(10) 0.0806(11) 0.0173(8) 0.0319(9) 0.0205(9)
C36 0.0532(10) 0.0491(11) 0.0460(9) -0.0034(8) 0.0183(8) 0.0026(8)
C18 0.0570(10) 0.0477(11) 0.0475(10) -0.0008(8) 0.0202(8) -0.0014(8)
C59 0.0583(11) 0.0523(11) 0.0483(10) 0.0007(8) 0.0176(8) 0.0069(9)
C35 0.0591(11) 0.0701(14) 0.0490(10) 0.0033(10) 0.0231(9) 0.0068(10)
C43 0.0579(10) 0.0500(10) 0.0568(10) -0.0099(8) 0.0158(9) 0.0029(8)
O11 0.1104(15) 0.0796(14) 0.1032(15) 0.0418(13) 0.0244(12) -0.0065(12)
C41 0.0548(10) 0.0550(10) 0.0442(7) 0.0046(7) 0.0170(8) 0.0047(8)
O7 0.0573(10) 0.172(3) 0.0802(12) -0.0381(14) 0.0159(9) -0.0064(13)
C42 0.0501(9) 0.0562(11) 0.0481(8) -0.0016(7) 0.0223(8) -0.0002(8)
C10 0.0614(11) 0.0457(10) 0.0430(9) 0.0048(8) 0.0149(8) -0.0060(8)
C51 0.0536(10) 0.0476(10) 0.0486(10) -0.0010(8) 0.0190(8) -0.0002(8)
C37 0.0574(11) 0.0782(15) 0.0528(11) 0.0081(10) 0.0127(9) -0.0062(11)
C4 0.0537(10) 0.0558(11) 0.0487(10) 0.0034(8) 0.0169(8) -0.0038(9)
C19 0.0581(10) 0.0503(11) 0.0468(10) -0.0012(8) 0.0187(8) -0.0033(8)
C9 0.0557(10) 0.0512(11) 0.0461(10) 0.0011(8) 0.0121(8) -0.0052(9)
O6 0.1270(16) 0.0791(12) 0.0654(10) 0.0063(9) 0.0260(10) -0.0461(12)
C8 0.0521(9) 0.0487(10) 0.0482(10) 0.0025(8) 0.0143(8) -0.0022(8)
C7 0.0548(10) 0.0436(10) 0.0485(10) 0.0052(8) 0.0173(8) -0.0038(8)
C44 0.0593(11) 0.0575(12) 0.0570(11) -0.0120(9) 0.0181(9) 0.0054(9)
C20 0.0658(12) 0.0610(13) 0.0524(11) -0.0022(9) 0.0160(9) 0.0077(10)
C50 0.0555(10) 0.0531(11) 0.0481(10) 0.0004(8) 0.0194(8) 0.0030(9)
C31 0.0683(13) 0.0647(15) 0.0757(14) -0.0096(11) 0.0280(11) -0.0105(11)
C25 0.0720(13) 0.0497(11) 0.0556(11) 0.0064(9) 0.0136(10) -0.0065(10)
C12 0.0523(10) 0.0456(10) 0.0605(11) 0.0008(9) 0.0114(8) -0.0033(8)
C49 0.0604(11) 0.0724(15) 0.0594(12) -0.0114(11) 0.0240(10) -0.0006(11)
C11 0.0613(11) 0.0554(12) 0.0598(12) 0.0033(10) 0.0188(9) -0.0083(10)
C60 0.0587(11) 0.0647(13) 0.0524(10) -0.0031(9) 0.0200(9) 0.0025(9)
C64 0.0695(13) 0.0912(18) 0.0539(11) 0.0063(12) 0.0253(10) 0.0076(12)
C32 0.0654(12) 0.0553(12) 0.0523(10) -0.0055(9) 0.0212(9) -0.0085(9)
C61 0.0576(11) 0.0800(16) 0.0657(13) -0.0101(12) 0.0233(10) 0.0005(11)
C34 0.0639(12) 0.0862(17) 0.0460(10) 0.0010(10) 0.0192(9) 0.0146(12)
C57 0.0680(13) 0.0607(13) 0.0761(14) 0.0102(12) 0.0260(11) 0.0015(11)
C13 0.0572(11) 0.0579(12) 0.0743(14) -0.0074(11) 0.0196(10) -0.0066(10)
N3 0.0600(12) 0.120(2) 0.0607(12) -0.0259(13) 0.0116(10) 0.0191(12)
O8 0.0858(13) 0.175(3) 0.0563(11) -0.0003(13) -0.0008(9) 0.0275(15)
C56 0.0549(11) 0.0660(14) 0.0654(12) -0.0050(10) 0.0213(9) 0.0031(10)
C21 0.0770(15) 0.0783(16) 0.0545(12) 0.0086(11) 0.0106(11) 0.0071(12)
C63 0.0765(15) 0.100(2) 0.0482(11) 0.0017(12) 0.0131(11) 0.0086(14)
C52 0.0558(11) 0.0650(13) 0.0613(12) -0.0122(10) 0.0139(9) 0.0020(10)
C45 0.0957(18) 0.0763(17) 0.0665(15) -0.0233(13) 0.0188(13) -0.0129(14)
C48 0.0772(15) 0.100(2) 0.0647(14) -0.0029(14) 0.0339(12) -0.0019(14)
C24 0.1098(19) 0.0609(14) 0.0592(13) -0.0004(11) 0.0362(13) 0.0163(13)
C22 0.0923(18) 0.102(2) 0.0473(12) 0.0065(13) 0.0265(12) 0.0001(16)
C33 0.0543(11) 0.0817(16) 0.0480(10) -0.0117(10) 0.0114(9) 0.0144(10)
C38 0.0531(11) 0.0900(18) 0.0663(13) -0.0037(13) 0.0150(10) -0.0104(12)
C53 0.0901(17) 0.0860(19) 0.0579(13) -0.0176(13) 0.0094(12) 0.0053(15)
C62 0.0556(11) 0.0737(15) 0.0640(12) -0.0125(11) 0.0092(10) 0.0038(10)
C3 0.0882(16) 0.0617(14) 0.0616(12) 0.0110(11) 0.0324(12) 0.0081(12)
C2 0.1021(19) 0.093(2) 0.0562(12) 0.0088(13) 0.0391(13) -0.0012(17)
C55 0.0760(15) 0.0848(19) 0.0910(18) -0.0119(14) 0.0484(14) 0.0064(13)
C17 0.0569(12) 0.0742(15) 0.0770(15) -0.0006(13) 0.0200(11) -0.0102(11)
C30 0.0879(17) 0.0726(16) 0.0786(16) -0.0121(13) 0.0504(14) -0.0181(13)
C54 0.112(2) 0.0856(19) 0.0639(14) -0.0146(13) 0.0423(15) 0.0057(16)
C5 0.0726(15) 0.100(2) 0.0863(17) 0.0359(16) 0.0394(13) 0.0297(15)
C47 0.099(2) 0.136(3) 0.0534(14) -0.0077(17) 0.0203(14) -0.003(2)
C1 0.0639(13) 0.105(2) 0.0658(14) -0.0056(14) 0.0305(11) -0.0026(14)
C29 0.101(2) 0.0898(19) 0.0583(13) -0.0060(12) 0.0430(14) -0.0169(15)
C23 0.129(3) 0.092(2) 0.0618(14) -0.0095(14) 0.0450(16) 0.0143(19)
C28 0.0803(15) 0.0768(16) 0.0495(11) 0.0015(11) 0.0212(11) -0.0124(12)
C14 0.0898(17) 0.0721(16) 0.0767(16) -0.0171(13) 0.0320(14) -0.0064(14)
C16 0.0617(14) 0.0858(19) 0.0876(18) -0.0138(15) 0.0054(13) -0.0198(13)
C15 0.0848(17) 0.0837(19) 0.0752(16) -0.0174(14) 0.0123(13) -0.0148(15)
C26 0.121(3) 0.072(2) 0.127(3) 0.0250(19) 0.038(2) 0.0395(19)
O13 0.168(4) 0.112(3) 0.180(5) 0.000 0.103(4) 0.000
N1 0.0905(17) 0.154(3) 0.0820(17) -0.0152(18) 0.0452(14) 0.0021(19)
C6 0.0800(17) 0.117(3) 0.100(2) 0.0232(19) 0.0492(16) 0.0371(17)
C46 0.111(2) 0.124(3) 0.0599(15) -0.0329(17) 0.0104(15) -0.015(2)
O2 0.162(3) 0.213(4) 0.171(3) 0.022(3) 0.116(3) 0.071(3)
O1 0.246(5) 0.222(4) 0.108(2) 0.011(3) 0.121(3) 0.037(4)
C58 0.103(3) 0.099(3) 0.215(5) 0.048(3) 0.012(3) -0.040(2)

loop_
_atom_type_symbol
_atom_type_description
_atom_type_scat_dispersion_real
_atom_type_scat_dispersion_imag
_atom_type_scat_source
C C 0.0181 0.0091 'International Tables Vol C Tables 4.2.6.8 and 6.1.1.4'
H H 0.0000 0.0000 'International Tables Vol C Tables 4.2.6.8 and 6.1.1.4'
N N 0.0311 0.0180 'International Tables Vol C Tables 4.2.6.8 and 6.1.1.4'
O O 0.0492 0.0322 'International Tables Vol C Tables 4.2.6.8 and 6.1.1.4'
F F 0.0727 0.0534 'International Tables Vol C Tables 4.2.6.8 and 6.1.1.4'

loop_
_geom_angle_atom_site_label_1
_geom_angle_atom_site_label_2
_geom_angle_atom_site_label_3
_geom_angle
C43 C40 C41 119.17(17)
C43 C40 C39 127.24(16)
C41 C40 C39 113.27(15)
C18 N2 C10 119.41(16)
C18 N2 C7 127.18(15)
C10 N2 C7 113.03(15)
C57 O10 C58 113.0(3)
C32 C27 C28 118.6(2)
C32 C27 C10 122.13(17)
C28 C27 C10 119.2(2)
C42 N4 C50 126.58(17)
C42 N4 C39 112.41(16)
C50 N4 C39 120.99(16)
C40 C39 N4 100.67(14)
C40 C39 C36 114.21(16)
N4 C39 C36 112.21(15)
C40 C39 H39 109.8
N4 C39 H39 109.8
C36 C39 H39 109.8
C25 O5 C26 115.4(2)
C35 C36 C37 119.28(19)
C35 C36 C39 119.91(18)
C37 C36 C39 120.72(18)
O3 C18 N2 120.26(18)
O3 C18 C19 121.29(18)
N2 C18 C19 118.44(17)
C60 C59 C64 118.2(2)
C60 C59 C41 122.66(18)
C64 C59 C41 119.09(18)
C36 C35 C34 121.0(2)
C36 C35 H35 119.5
C34 C35 H35 119.5
O12 C43 C40 120.2(2)
O12 C43 C44 121.8(2)
C40 C43 C44 118.1(2)
C40 C41 C42 100.87(16)
C40 C41 C59 113.35(16)
C42 C41 C59 109.56(17)
C40 C41 C57 112.27(18)
C42 C41 C57 110.52(16)
C59 C41 C57 109.93(17)
N4 C42 C41 112.60(16)
N4 C42 H42 123.7
C41 C42 H42 123.7
N2 C10 C9 101.39(15)
N2 C10 C27 113.27(16)
C9 C10 C27 109.24(17)
N2 C10 C25 112.88(17)
C9 C10 C25 108.81(17)
C27 C10 C25 110.75(17)
C56 C51 C52 119.25(19)
C56 C51 C50 118.92(18)
C52 C51 C50 121.79(18)
C36 C37 C38 120.5(2)
C36 C37 H37 119.8
C38 C37 H37 119.8
C5 C4 C3 118.9(2)
C5 C4 C7 121.75(19)
C3 C4 C7 119.3(2)
C24 C19 C20 118.7(2)
C24 C19 C18 118.5(2)
C20 C19 C18 122.69(19)
C8 C9 C10 112.28(17)
C8 C9 H9 123.9
C10 C9 H9 123.9
C9 C8 C11 126.55(19)
C9 C8 C7 112.01(18)
C11 C8 C7 121.41(18)
N2 C7 C8 101.05(14)
N2 C7 C4 113.46(17)
C8 C7 C4 115.09(16)
N2 C7 H7 109.0
C8 C7 H7 109.0
C4 C7 H7 109.0
C45 C44 C49 119.3(2)
C45 C44 C43 119.0(2)
C49 C44 C43 121.6(2)
C19 C20 C21 119.8(2)
C19 C20 H20 120.1
C21 C20 H20 120.1
O9 C50 C51 120.83(19)
O9 C50 N4 119.84(18)
C51 C50 N4 119.32(17)
C30 C31 C32 118.3(2)
C30 C31 H31 120.8
C32 C31 H31 120.8
O4 C25 O5 124.0(2)
O4 C25 C10 123.5(2)
O5 C25 C10 112.38(18)
C13 C12 C17 119.1(2)
C13 C12 C11 122.11(19)
C17 C12 C11 118.6(2)
C44 C49 C48 120.0(2)
C44 C49 H49 120.0
C48 C49 H49 120.0
O6 C11 C8 119.5(2)
O6 C11 C12 120.3(2)
C8 C11 C12 120.13(19)
C61 C60 C59 121.3(2)
C61 C60 H60 119.4
C59 C60 H60 119.4
C63 C64 C59 120.3(2)
C63 C64 H64 119.9
C59 C64 H64 119.9
C27 C32 C31 121.0(2)
C27 C32 H32 119.5
C31 C32 H32 119.5
C62 C61 C60 118.6(2)
C62 C61 H61 120.7
C60 C61 H61 120.7
C33 C34 C35 118.3(2)
C33 C34 H34 120.8
C35 C34 H34 120.8
O11 C57 O10 123.9(3)
O11 C57 C41 124.3(2)
O10 C57 C41 111.6(2)
C12 C13 C14 119.9(2)
C12 C13 H13A 120.0
C14 C13 H13A 120.0
O7 N3 O8 124.5(2)
O7 N3 C33 118.0(2)
O8 N3 C33 117.5(3)
C55 C56 C51 119.9(2)
C55 C56 H56 120.0
C51 C56 H56 120.0
C22 C21 C20 120.7(3)
C22 C21 H21 119.7
C20 C21 H21 119.7
C62 C63 C64 119.5(2)
C62 C63 H63 120.2
C64 C63 H63 120.2
C53 C52 C51 120.2(2)
C53 C52 H52 119.9
C51 C52 H52 119.9
C44 C45 C46 119.9(3)
C44 C45 H45 120.0
C46 C45 H45 120.0
C47 C48 C49 119.9(3)
C47 C48 H48 120.1
C49 C48 H48 120.1
C19 C24 C23 120.3(3)
C19 C24 H24 119.9
C23 C24 H24 119.9
C21 C22 C23 120.0(2)
C21 C22 H22 120.0
C23 C22 H22 120.0
C38 C33 C34 122.4(2)
C38 C33 N3 118.7(2)
C34 C33 N3 118.9(2)
C33 C38 C37 118.6(2)
C33 C38 H38 120.7
C37 C38 H38 120.7
C54 C53 C52 120.2(3)
C54 C53 H53 119.9
C52 C53 H53 119.9
C63 C62 F2 119.0(2)
C63 C62 C61 122.1(2)
F2 C62 C61 118.9(2)
C2 C3 C4 120.7(2)
C2 C3 H3 119.6
C4 C3 H3 119.6
C1 C2 C3 119.3(3)
C1 C2 H2 120.4
C3 C2 H2 120.4
C54 C55 C56 120.6(2)
C54 C55 H55 119.7
C56 C55 H55 119.7
C16 C17 C12 119.9(3)
C16 C17 H17 120.0
C12 C17 H17 120.0
C29 C30 F1 118.7(2)
C29 C30 C31 122.7(2)
F1 C30 C31 118.6(3)
C53 C54 C55 119.8(2)
C53 C54 H54 120.1
C55 C54 H54 120.1
C4 C5 C6 120.9(2)
C4 C5 H5 119.6
C6 C5 H5 119.6
C48 C47 C46 120.5(3)
C48 C47 H47 119.8
C46 C47 H47 119.8
C2 C1 C6 121.7(2)
C2 C1 N1 119.5(3)
C6 C1 N1 118.8(3)
C30 C29 C28 118.8(2)
C30 C29 H29 120.6
C28 C29 H29 120.6
C22 C23 C24 120.4(3)
C22 C23 H23 119.8
C24 C23 H23 119.8
C29 C28 C27 120.6(2)
C29 C28 H28 119.7
C27 C28 H28 119.7
C15 C14 C13 119.7(3)
C15 C14 H14 120.1
C13 C14 H14 120.1
C15 C16 C17 120.5(3)
C15 C16 H16 119.8
C17 C16 H16 119.8
C16 C15 C14 120.8(3)
C16 C15 H15 119.6
C14 C15 H15 119.6
O5 C26 H26A 109.5
O5 C26 H26B 109.5
H26A C26 H26B 109.5
O5 C26 H26C 109.5
H26A C26 H26C 109.5
H26B C26 H26C 109.5
O2 N1 O1 123.2(3)
O2 N1 C1 119.3(4)
O1 N1 C1 117.3(4)
C1 C6 C5 118.5(3)
C1 C6 H6 120.8
C5 C6 H6 120.8
C47 C46 C45 120.3(3)
C47 C46 H46 119.8
C45 C46 H46 119.8
O10 C58 H58A 109.5
O10 C58 H58B 109.5
H58A C58 H58B 109.5
O10 C58 H58C 109.5
H58A C58 H58C 109.5
H58B C58 H58C 109.5

loop_
_geom_bond_atom_site_label_1
_geom_bond_atom_site_label_2
_geom_bond_distance
C40 C43 1.368(3)
C40 C41 1.477(2)
C40 C39 1.492(3)
O3 C18 1.225(3)
N2 C18 1.364(3)
N2 C10 1.468(2)
N2 C7 1.490(2)
F1 C30 1.361(3)
F2 C62 1.363(3)
O9 C50 1.224(3)
O4 C25 1.195(3)
O10 C57 1.316(3)
O10 C58 1.469(4)
C27 C32 1.380(3)
C27 C28 1.393(3)
C27 C10 1.536(3)
N4 C42 1.324(3)
N4 C50 1.489(3)
N4 C39 1.507(2)
C39 C36 1.525(3)
C39 H39 0.9800
O12 C43 1.228(3)
O5 C25 1.323(3)
O5 C26 1.441(4)
C36 C35 1.381(3)
C36 C37 1.385(3)
C18 C19 1.490(3)
C59 C60 1.378(3)
C59 C64 1.402(3)
C59 C41 1.534(3)
C35 C34 1.389(3)
C35 H35 0.9300
C43 C44 1.485(3)
O11 C57 1.186(3)
C41 C42 1.507(3)
C41 C57 1.553(3)
O7 N3 1.215(4)
C42 H42 0.9300
C10 C9 1.507(3)
C10 C25 1.547(3)
C51 C56 1.385(3)
C51 C52 1.387(3)
C51 C50 1.487(3)
C37 C38 1.396(3)
C37 H37 0.9300
C4 C5 1.374(4)
C4 C3 1.383(3)
C4 C7 1.517(3)
C19 C24 1.376(3)
C19 C20 1.386(3)
C9 C8 1.330(3)
C9 H9 0.9300
O6 C11 1.215(3)
C8 C11 1.485(3)
C8 C7 1.506(3)
C7 H7 0.9800
C44 C45 1.381(3)
C44 C49 1.388(4)
C20 C21 1.388(3)
C20 H20 0.9300
C31 C30 1.366(4)
C31 C32 1.393(3)
C31 H31 0.9300
C12 C13 1.385(3)
C12 C17 1.388(3)
C12 C11 1.493(3)
C49 C48 1.390(4)
C49 H49 0.9300
C60 C61 1.377(3)
C60 H60 0.9300
C64 C63 1.377(4)
C64 H64 0.9300
C32 H32 0.9300
C61 C62 1.372(3)
C61 H61 0.9300
C34 C33 1.375(4)
C34 H34 0.9300
C13 C14 1.388(4)
C13 H13A 0.9300
N3 O8 1.221(4)
N3 C33 1.478(3)
C56 C55 1.377(3)
C56 H56 0.9300
C21 C22 1.354(4)
C21 H21 0.9300
C63 C62 1.350(4)
C63 H63 0.9300
C52 C53 1.379(3)
C52 H52 0.9300
C45 C46 1.383(5)
C45 H45 0.9300
C48 C47 1.364(5)
C48 H48 0.9300
C24 C23 1.385(4)
C24 H24 0.9300
C22 C23 1.360(5)
C22 H22 0.9300
C33 C38 1.368(4)
C38 H38 0.9300
C53 C54 1.373(4)
C53 H53 0.9300
C3 C2 1.381(4)
C3 H3 0.9300
C2 C1 1.357(5)
C2 H2 0.9300
C55 C54 1.374(4)
C55 H55 0.9300
C17 C16 1.377(4)
C17 H17 0.9300
C30 C29 1.355(4)
C54 H54 0.9300
C5 C6 1.388(4)
C5 H5 0.9300
C47 C46 1.370(6)
C47 H47 0.9300
C1 C6 1.378(4)
C1 N1 1.458(3)
C29 C28 1.389(4)
C29 H29 0.9300
C23 H23 0.9300
C28 H28 0.9300
C14 C15 1.367(4)
C14 H14 0.9300
C16 C15 1.354(5)
C16 H16 0.9300
C15 H15 0.9300
C26 H26A 0.9600
C26 H26B 0.9600
C26 H26C 0.9600
O13 H13 0.858(11)
N1 O2 1.206(5)
N1 O1 1.226(5)
C6 H6 0.9300
C46 H46 0.9300
C58 H58A 0.9600
C58 H58B 0.9600
C58 H58C 0.9600

loop_
_geom_hbond_atom_site_label_D
_geom_hbond_atom_site_label_H
_geom_hbond_atom_site_label_A
_geom_hbond_distance_DH
_geom_hbond_distance_HA
_geom_hbond_distance_DA
_geom_hbond_angle_DHA
O13 H13 O6 0.858(11) 2.19(9) 2.946(4) 147(14)

loop_
_geom_torsion_atom_site_label_1
_geom_torsion_atom_site_label_2
_geom_torsion_atom_site_label_3
_geom_torsion_atom_site_label_4
_geom_torsion
C43 C40 C39 N4 172.32(19)
C41 C40 C39 N4 -1.18(19)
C43 C40 C39 C36 51.9(2)
C41 C40 C39 C36 -121.61(17)
C42 N4 C39 C40 -1.7(2)
C50 N4 C39 C40 179.69(16)
C42 N4 C39 C36 120.19(19)
C50 N4 C39 C36 -58.5(2)
C40 C39 C36 C35 -120.7(2)
N4 C39 C36 C35 125.6(2)
C40 C39 C36 C37 62.8(3)
N4 C39 C36 C37 -50.9(3)
C10 N2 C18 O3 3.3(3)
C7 N2 C18 O3 -169.13(19)
C10 N2 C18 C19 -175.39(18)
C7 N2 C18 C19 12.2(3)
C37 C36 C35 C34 1.0(3)
C39 C36 C35 C34 -175.5(2)
C41 C40 C43 O12 5.7(3)
C39 C40 C43 O12 -167.49(19)
C41 C40 C43 C44 -172.72(18)
C39 C40 C43 C44 14.1(3)
C43 C40 C41 C42 -170.95(17)
C39 C40 C41 C42 3.1(2)
C43 C40 C41 C59 72.0(2)
C39 C40 C41 C59 -113.89(18)
C43 C40 C41 C57 -53.3(2)
C39 C40 C41 C57 120.80(18)
C60 C59 C41 C40 -4.5(3)
C64 C59 C41 C40 173.2(2)
C60 C59 C41 C42 -116.3(2)
C64 C59 C41 C42 61.4(3)
C60 C59 C41 C57 122.0(2)
C64 C59 C41 C57 -60.2(3)
C50 N4 C42 C41 -177.55(18)
C39 N4 C42 C41 3.9(2)
C40 C41 C42 N4 -4.2(2)
C59 C41 C42 N4 115.54(19)
C57 C41 C42 N4 -123.2(2)
C18 N2 C10 C9 -168.74(17)
C7 N2 C10 C9 4.7(2)
C18 N2 C10 C27 74.4(2)
C7 N2 C10 C27 -112.20(18)
C18 N2 C10 C25 -52.5(2)
C7 N2 C10 C25 120.93(18)
C32 C27 C10 N2 -7.2(3)
C28 C27 C10 N2 170.8(2)
C32 C27 C10 C9 -119.4(2)
C28 C27 C10 C9 58.6(3)
C32 C27 C10 C25 120.8(2)
C28 C27 C10 C25 -61.3(3)
C35 C36 C37 C38 -0.8(4)
C39 C36 C37 C38 175.7(2)
O3 C18 C19 C24 48.6(3)
N2 C18 C19 C24 -132.7(2)
O3 C18 C19 C20 -127.3(2)
N2 C18 C19 C20 51.3(3)
N2 C10 C9 C8 -4.7(2)
C27 C10 C9 C8 115.1(2)
C25 C10 C9 C8 -123.9(2)
C10 C9 C8 C11 -175.1(2)
C10 C9 C8 C7 3.0(3)
C18 N2 C7 C8 169.68(18)
C10 N2 C7 C8 -3.2(2)
C18 N2 C7 C4 45.9(3)
C10 N2 C7 C4 -126.91(18)
C9 C8 C7 N2 0.0(2)
C11 C8 C7 N2 178.29(18)
C9 C8 C7 C4 122.6(2)
C11 C8 C7 C4 -59.1(3)
C5 C4 C7 N2 44.3(3)
C3 C4 C7 N2 -133.2(2)
C5 C4 C7 C8 -71.5(3)
C3 C4 C7 C8 111.0(2)
O12 C43 C44 C45 50.2(3)
C40 C43 C44 C45 -131.5(2)
O12 C43 C44 C49 -126.5(3)
C40 C43 C44 C49 51.9(3)
C24 C19 C20 C21 2.2(4)
C18 C19 C20 C21 178.2(2)
C56 C51 C50 O9 47.4(3)
C52 C51 C50 O9 -130.2(3)
C56 C51 C50 N4 -131.1(2)
C52 C51 C50 N4 51.4(3)
C42 N4 C50 O9 -174.0(2)
C39 N4 C50 O9 4.4(3)
C42 N4 C50 C51 4.5(3)
C39 N4 C50 C51 -177.09(18)
C26 O5 C25 O4 -4.5(4)
C26 O5 C25 C10 -179.5(3)
N2 C10 C25 O4 151.5(2)
C9 C10 C25 O4 -96.8(3)
C27 C10 C25 O4 23.3(3)
N2 C10 C25 O5 -33.5(3)
C9 C10 C25 O5 78.2(2)
C27 C10 C25 O5 -161.69(19)
C45 C44 C49 C48 1.7(4)
C43 C44 C49 C48 178.4(2)
C9 C8 C11 O6 -171.2(3)
C7 C8 C11 O6 10.8(3)
C9 C8 C11 C12 9.4(3)
C7 C8 C11 C12 -168.59(19)
C13 C12 C11 O6 -136.7(3)
C17 C12 C11 O6 37.9(4)
C13 C12 C11 C8 42.7(3)
C17 C12 C11 C8 -142.8(2)
C64 C59 C60 C61 2.3(4)
C41 C59 C60 C61 -179.9(2)
C60 C59 C64 C63 -2.0(4)
C41 C59 C64 C63 -179.9(3)
C28 C27 C32 C31 2.0(3)
C10 C27 C32 C31 179.9(2)
C30 C31 C32 C27 -0.8(4)
C59 C60 C61 C62 -1.2(4)
C36 C35 C34 C33 -0.3(3)
C58 O10 C57 O11 -9.7(5)
C58 O10 C57 C41 175.9(3)
C40 C41 C57 O11 147.5(3)
C42 C41 C57 O11 -100.8(3)
C59 C41 C57 O11 20.3(3)
C40 C41 C57 O10 -38.2(3)
C42 C41 C57 O10 73.6(3)
C59 C41 C57 O10 -165.4(2)
C17 C12 C13 C14 2.5(4)
C11 C12 C13 C14 177.0(2)
C52 C51 C56 C55 -1.9(4)
C50 C51 C56 C55 -179.5(2)
C19 C20 C21 C22 0.4(4)
C59 C64 C63 C62 0.6(5)
C56 C51 C52 C53 0.8(4)
C50 C51 C52 C53 178.3(2)
C49 C44 C45 C46 -1.4(4)
C43 C44 C45 C46 -178.1(3)
C44 C49 C48 C47 0.2(4)
C20 C19 C24 C23 -2.8(4)
C18 C19 C24 C23 -179.0(3)
C20 C21 C22 C23 -2.4(5)
C35 C34 C33 C38 -0.6(4)
C35 C34 C33 N3 177.8(2)
O7 N3 C33 C38 -2.1(4)
O8 N3 C33 C38 177.6(3)
O7 N3 C33 C34 179.4(3)
O8 N3 C33 C34 -0.8(4)
C34 C33 C38 C37 0.8(4)
N3 C33 C38 C37 -177.6(2)
C36 C37 C38 C33 -0.1(4)
C51 C52 C53 C54 1.0(5)
C64 C63 C62 F2 -179.0(3)
C64 C63 C62 C61 0.5(5)
C60 C61 C62 C63 -0.3(4)
C60 C61 C62 F2 179.2(2)
C5 C4 C3 C2 0.3(4)
C7 C4 C3 C2 177.9(2)
C4 C3 C2 C1 -1.5(4)
C51 C56 C55 C54 1.1(4)
C13 C12 C17 C16 -2.5(4)
C11 C12 C17 C16 -177.3(2)
C32 C31 C30 C29 -0.8(4)
C32 C31 C30 F1 -179.8(2)
C52 C53 C54 C55 -1.8(5)
C56 C55 C54 C53 0.7(5)
C3 C4 C5 C6 1.1(5)
C7 C4 C5 C6 -176.4(3)
C49 C48 C47 C46 -2.4(5)
C3 C2 C1 C6 1.3(5)
C3 C2 C1 N1 -176.4(3)
F1 C30 C29 C28 -179.9(3)
C31 C30 C29 C28 1.1(5)
C21 C22 C23 C24 1.8(5)
C19 C24 C23 C22 0.8(5)
C30 C29 C28 C27 0.1(4)
C32 C27 C28 C29 -1.6(4)
C10 C27 C28 C29 -179.6(2)
C12 C13 C14 C15 -0.3(4)
C12 C17 C16 C15 0.5(5)
C17 C16 C15 C14 1.7(5)
C13 C14 C15 C16 -1.8(5)
C2 C1 N1 O2 179.7(4)
C6 C1 N1 O2 1.9(5)
C2 C1 N1 O1 -4.4(5)
C6 C1 N1 O1 177.9(4)
C2 C1 C6 C5 0.0(5)
N1 C1 C6 C5 177.7(3)
C4 C5 C6 C1 -1.2(5)
C48 C47 C46 C45 2.7(6)
C44 C45 C46 C47 -0.8(5)
